data_4119147
loop_
_publ_author_name
'Jonathan C. Barnes'
'Michal Jur\'i\<cek'
'Nathan L. Strutt'
'Marco Frasconi'
'Srinivasan Sampath'
'Marc A. Giesener'
'Psaras L. McGrier'
'Carson J. Bruns'
'Charlotte L. Stern'
'Amy A. Sarjeant'
'J. Fraser Stoddart'

_publ_contact_author_name
;
;
_publ_section_title
;
 ExBox: A Polycyclic Aromatic Hydrocarbon Scavenger
;
_journal_name_full 'Journal of the American Chemical Society'
_journal_page_first 183
_journal_page_last 192
_journal_paper_doi 10.1021/ja307360n
_journal_volume 135
_journal_year 2013
_chemical_formula_moiety '2(C24 H20 N2), 2(C10 H6), 4(F6 P), 7(C2 H3 N)'
_chemical_formula_sum 'C82 H73 F24 N11 P4'
_chemical_formula_weight 1792.39
_chemical_name_systematic
;
 ? 
;
_space_group_crystal_system monoclinic
_space_group_IT_number 14
_space_group_name_Hall '-P 2ybc'
_space_group_name_H-M_alt 'P 1 21/c 1'
_symmetry_space_group_name_Hall '-P 2ybc'
_symmetry_space_group_name_H-M 'P 1 21/c 1'
_atom_sites_solution_hydrogens geom
_atom_sites_solution_primary direct
_atom_sites_solution_secondary difmap
_audit_creation_date 2012-04-16
_audit_creation_method
;
  Olex2 1.1
  (compiled Nov  1 2011 20:42:30, GUI svn.r3906)
;
_cell_angle_alpha 90.00
_cell_angle_beta 107.9190(10)
_cell_angle_gamma 90.00
_cell_formula_units_Z 4
_cell_length_a 20.9571(5)
_cell_length_b 17.9850(5)
_cell_length_c 22.8829(6)
_cell_measurement_reflns_used 9799
_cell_measurement_temperature 100(2)
_cell_measurement_theta_max 64.72
_cell_measurement_theta_min 2.22
_cell_volume 8206.5(4)
_computing_cell_refinement 'SAINT V7.23A (Bruker, 2005)'
_computing_data_collection 'APEX2 V2.1-4 (Bruker, 2007)'
_computing_data_reduction 'Bruker SAINT'
_computing_molecular_graphics
;
O. V. Dolomanov, L. J. Bourhis, R. J. Gildea, J. A. K. Howard and H. Puschmann,
OLEX2: a complete structure solution, refinement and analysis program.
J. Appl. Cryst. (2009). 42, 339-341.
;
_computing_publication_material
;
O. V. Dolomanov, L. J. Bourhis, R. J. Gildea, J. A. K. Howard and H. Puschmann,
OLEX2: a complete structure solution, refinement and analysis program.
J. Appl. Cryst. (2009). 42, 339-341.
;
_computing_structure_refinement
;
XL, G.M. Sheldrick, Acta Cryst.
(2008). A64, 112-122
;
_computing_structure_solution 'SHELXS-97 (Sheldrick, 2008)'
_diffrn_ambient_temperature 99.97
_diffrn_detector_area_resol_mean 8
_diffrn_measured_fraction_theta_full 0.987
_diffrn_measured_fraction_theta_max 0.987
_diffrn_measurement_device_type 'Bruker Kappa APEX CCD area detector'
_diffrn_measurement_method '\w and \f scans'
_diffrn_radiation_monochromator 'Quazar optics'
_diffrn_radiation_type CuK\a
_diffrn_radiation_wavelength 1.54184
_diffrn_reflns_av_R_equivalents 0.0224
_diffrn_reflns_av_unetI/netI 0.0217
_diffrn_reflns_limit_h_max 24
_diffrn_reflns_limit_h_min -23
_diffrn_reflns_limit_k_max 20
_diffrn_reflns_limit_k_min -20
_diffrn_reflns_limit_l_max 26
_diffrn_reflns_limit_l_min -26
_diffrn_reflns_number 53076
_diffrn_reflns_theta_full 65.02
_diffrn_reflns_theta_max 65.02
_diffrn_reflns_theta_min 2.22
_diffrn_source microsource
_diffrn_source_current 0.64
_diffrn_source_power 0.0285952
_diffrn_source_voltage 44.68
_exptl_absorpt_coefficient_mu 1.793
_exptl_absorpt_correction_T_max 0.7526
_exptl_absorpt_correction_T_min 0.6383
_exptl_absorpt_correction_type multi-scan
_exptl_absorpt_process_details
;
SADABS-2008/1 (Bruker,2008) was used for absorption correction.
R(int) was 0.0597 before and 0.0354 after correction.
The Ratio of minimum to maximum transmission is 0.8481.
The \l/2 correction factor is 0.0015.
;
_exptl_crystal_colour red
_exptl_crystal_colour_primary red
_exptl_crystal_density_diffrn 1.451
_exptl_crystal_description block
_exptl_crystal_F_000 3672
_exptl_crystal_size_max 0.589
_exptl_crystal_size_mid 0.442
_exptl_crystal_size_min 0.334
_refine_diff_density_max 1.128
_refine_diff_density_min -0.728
_refine_diff_density_rms 0.074
_refine_ls_extinction_method none
_refine_ls_goodness_of_fit_ref 1.133
_refine_ls_hydrogen_treatment constr
_refine_ls_matrix_type full
_refine_ls_number_parameters 1152
_refine_ls_number_reflns 13781
_refine_ls_number_restraints 82
_refine_ls_restrained_S_all 1.132
_refine_ls_R_factor_all 0.0657
_refine_ls_R_factor_gt 0.0645
_refine_ls_shift/su_max 0.002
_refine_ls_shift/su_mean 0.000
_refine_ls_structure_factor_coef Fsqd
_refine_ls_weighting_details 'calc w=1/[\s^2^(Fo^2^)+(0.0574P)^2^+20.6494P] where P=(Fo^2^+2Fc^2^)/3'
_refine_ls_weighting_scheme calc
_refine_ls_wR_factor_gt 0.1675
_refine_ls_wR_factor_ref 0.1682
_reflns_number_gt 13357
_reflns_number_total 13781
_reflns_threshold_expression >2sigma(I)
_cod_data_source_file ja307360n_si_012.cif
_cod_data_source_block n1794
_cod_database_code 4119147

loop_
_space_group_symop_id
_space_group_symop_operation_xyz
1 'x, y, z'
2 '-x, y+1/2, -z+1/2'
3 '-x, -y, -z'
4 'x, -y-1/2, z-1/2'

loop_
_atom_site_label
_atom_site_type_symbol
_atom_site_fract_x
_atom_site_fract_y
_atom_site_fract_z
_atom_site_U_iso_or_equiv
_atom_site_adp_type
_atom_site_occupancy
_atom_site_symmetry_multiplicity
_atom_site_calc_flag
_atom_site_refinement_flags
_atom_site_disorder_assembly
_atom_site_disorder_group
N1 N 0.35579(13) 0.81349(15) 0.42686(12) 0.0247(6) Uani 1 1 d . . .
N2 N 0.35217(13) 0.18969(15) 0.37103(12) 0.0251(6) Uani 1 1 d . . .
C1 C 0.36888(17) 0.89392(18) 0.44155(16) 0.0286(7) Uani 1 1 d . . .
H1A H 0.3334 0.9148 0.4569 0.034 Uiso 1 1 calc R . .
H1B H 0.3687 0.9216 0.4041 0.034 Uiso 1 1 calc R . .
C2 C 0.37513(16) 0.78209(19) 0.38182(15) 0.0261(7) Uani 1 1 d . . .
H2 H 0.3925 0.8124 0.3563 0.031 Uiso 1 1 calc R . .
C3 C 0.37015(16) 0.70682(18) 0.37224(15) 0.0257(7) Uani 1 1 d . . .
H3 H 0.3844 0.6856 0.3404 0.031 Uiso 1 1 calc R . .
C4 C 0.34438(15) 0.66107(18) 0.40869(14) 0.0232(7) Uani 1 1 d . . .
C5 C 0.32408(16) 0.69604(19) 0.45477(15) 0.0272(7) Uani 1 1 d . . .
H5 H 0.3059 0.6670 0.4805 0.033 Uiso 1 1 calc R . .
C6 C 0.33001(16) 0.77110(19) 0.46313(16) 0.0284(7) Uani 1 1 d . . .
H6 H 0.3160 0.7938 0.4946 0.034 Uiso 1 1 calc R . .
C7 C 0.33953(15) 0.57961(18) 0.39949(14) 0.0232(6) Uani 1 1 d . . .
C8 C 0.3637(2) 0.5460(2) 0.35623(17) 0.0354(8) Uani 1 1 d . . .
H8 H 0.3820 0.5760 0.3312 0.042 Uiso 1 1 calc R . .
C9 C 0.3619(2) 0.4704(2) 0.34865(17) 0.0362(8) Uani 1 1 d . . .
H9 H 0.3789 0.4493 0.3184 0.043 Uiso 1 1 calc R . .
C10 C 0.33603(15) 0.42389(18) 0.38400(14) 0.0228(6) Uani 1 1 d . . .
C11 C 0.3114(2) 0.4576(2) 0.42693(19) 0.0416(9) Uani 1 1 d . . .
H11 H 0.2926 0.4276 0.4516 0.050 Uiso 1 1 calc R . .
C12 C 0.3134(2) 0.5335(2) 0.43486(19) 0.0421(9) Uani 1 1 d . . .
H12 H 0.2965 0.5547 0.4652 0.050 Uiso 1 1 calc R . .
C13 C 0.33794(15) 0.34247(18) 0.37745(14) 0.0241(7) Uani 1 1 d . . .
C14 C 0.36370(16) 0.30980(18) 0.33430(15) 0.0261(7) Uani 1 1 d . . .
H14 H 0.3765 0.3403 0.3059 0.031 Uiso 1 1 calc R . .
C15 C 0.37076(16) 0.23419(18) 0.33225(15) 0.0259(7) Uani 1 1 d . . .
H15 H 0.3891 0.2130 0.3029 0.031 Uiso 1 1 calc R . .
C16 C 0.32398(16) 0.21838(19) 0.41147(15) 0.0284(7) Uani 1 1 d . . .
H16 H 0.3091 0.1861 0.4375 0.034 Uiso 1 1 calc R . .
C17 C 0.31646(16) 0.29376(19) 0.41557(15) 0.0274(7) Uani 1 1 d . . .
H17 H 0.2966 0.3132 0.4444 0.033 Uiso 1 1 calc R . .
C18 C 0.37008(17) 0.10898(18) 0.37359(15) 0.0275(7) Uani 1 1 d . . .
H18A H 0.3720 0.0921 0.3330 0.033 Uiso 1 1 calc R . .
H18B H 0.3358 0.0791 0.3847 0.033 Uiso 1 1 calc R . .
C19 C 0.43781(17) 0.09899(16) 0.42142(14) 0.0249(7) Uani 1 1 d . . .
C20 C 0.49550(17) 0.10276(17) 0.40404(15) 0.0268(7) Uani 1 1 d . . .
H20 H 0.4921 0.1059 0.3617 0.032 Uiso 1 1 calc R . .
C21 C 0.55824(17) 0.10199(17) 0.44805(15) 0.0258(7) Uani 1 1 d . . .
H21 H 0.5976 0.1040 0.4358 0.031 Uiso 1 1 calc R . .
C22 C 0.56360(16) 0.09832(16) 0.51003(15) 0.0238(7) Uani 1 1 d . . .
C23 C 0.50569(16) 0.09149(16) 0.52723(15) 0.0243(7) Uani 1 1 d . . .
H23 H 0.5090 0.0866 0.5694 0.029 Uiso 1 1 calc R . .
C24 C 0.44320(16) 0.09178(17) 0.48324(15) 0.0246(7) Uani 1 1 d . . .
H24 H 0.4039 0.0870 0.4953 0.029 Uiso 1 1 calc R . .
N3 N 1.08445(13) 0.81991(15) 0.42403(12) 0.0261(6) Uani 1 1 d . . .
N4 N 1.05969(14) 0.19657(16) 0.36251(12) 0.0277(6) Uani 1 1 d . . .
C35 C 1.07903(18) 0.89904(18) 0.44120(16) 0.0305(7) Uani 1 1 d . . .
H35A H 1.0512 0.9270 0.4051 0.037 Uiso 1 1 calc R . .
H35B H 1.1242 0.9219 0.4549 0.037 Uiso 1 1 calc R . .
C36 C 1.13471(16) 0.7771(2) 0.45926(15) 0.0288(7) Uani 1 1 d . . .
H36 H 1.1691 0.7993 0.4918 0.035 Uiso 1 1 calc R . .
C37 C 1.13697(16) 0.70290(19) 0.44894(15) 0.0271(7) Uani 1 1 d . . .
H37 H 1.1728 0.6741 0.4744 0.032 Uiso 1 1 calc R . .
C38 C 1.08709(15) 0.66821(19) 0.40121(14) 0.0238(7) Uani 1 1 d . . .
C39 C 1.03685(16) 0.71456(19) 0.36486(15) 0.0265(7) Uani 1 1 d . . .
H39 H 1.0025 0.6939 0.3314 0.032 Uiso 1 1 calc R . .
C40 C 1.03629(17) 0.78909(19) 0.37662(15) 0.0282(7) Uani 1 1 d . . .
H40 H 1.0017 0.8195 0.3512 0.034 Uiso 1 1 calc R . .
C41 C 1.08694(15) 0.58691(18) 0.39110(14) 0.0238(7) Uani 1 1 d . . .
C42 C 1.12608(17) 0.5395(2) 0.43617(16) 0.0297(7) Uani 1 1 d . . .
H42 H 1.1549 0.5600 0.4732 0.036 Uiso 1 1 calc R . .
C43 C 1.12377(17) 0.4631(2) 0.42804(16) 0.0310(7) Uani 1 1 d . . .
H43 H 1.1509 0.4321 0.4595 0.037 Uiso 1 1 calc R . .
C44 C 1.08218(15) 0.43142(19) 0.37440(15) 0.0247(7) Uani 1 1 d . . .
C45 C 1.04380(18) 0.4782(2) 0.32853(16) 0.0320(8) Uani 1 1 d . . .
H45 H 1.0158 0.4576 0.2912 0.038 Uiso 1 1 calc R . .
C46 C 1.04613(18) 0.5546(2) 0.33679(16) 0.0317(8) Uani 1 1 d . . .
H46 H 1.0195 0.5856 0.3050 0.038 Uiso 1 1 calc R . .
C47 C 1.07659(16) 0.34981(19) 0.36777(15) 0.0261(7) Uani 1 1 d . . .
C48 C 1.12493(17) 0.3016(2) 0.40483(16) 0.0289(7) Uani 1 1 d . . .
H48 H 1.1648 0.3215 0.4326 0.035 Uiso 1 1 calc R . .
C49 C 1.11531(17) 0.2261(2) 0.40131(16) 0.0310(8) Uani 1 1 d . . .
H49 H 1.1486 0.1943 0.4268 0.037 Uiso 1 1 calc R . .
C50 C 1.01330(17) 0.24047(19) 0.32430(15) 0.0279(7) Uani 1 1 d . . .
H50 H 0.9747 0.2188 0.2961 0.033 Uiso 1 1 calc R . .
C51 C 1.02118(16) 0.31652(19) 0.32561(15) 0.0270(7) Uani 1 1 d . . .
H51 H 0.9886 0.3466 0.2975 0.032 Uiso 1 1 calc R . .
C52 C 1.04558(18) 0.11552(19) 0.36560(16) 0.0307(7) Uani 1 1 d . . .
H52A H 1.0879 0.0869 0.3751 0.037 Uiso 1 1 calc R . .
H52B H 1.0155 0.0983 0.3255 0.037 Uiso 1 1 calc R . .
C53 C 1.01274(18) 0.10293(17) 0.41513(15) 0.0276(7) Uani 1 1 d . . .
C54 C 1.05192(17) 0.09746(17) 0.47638(15) 0.0273(7) Uani 1 1 d . . .
H54 H 1.0994 0.0957 0.4865 0.033 Uiso 1 1 calc R . .
C55 C 1.02199(17) 0.09461(17) 0.52266(15) 0.0274(7) Uani 1 1 d . . .
H55 H 1.0490 0.0910 0.5644 0.033 Uiso 1 1 calc R . .
C56 C 0.95225(17) 0.09703(16) 0.50798(15) 0.0257(7) Uani 1 1 d . . .
C57 C 0.91368(17) 0.09898(18) 0.44667(16) 0.0283(7) Uani 1 1 d . . .
H57 H 0.8662 0.0983 0.4362 0.034 Uiso 1 1 calc R . .
C58 C 0.94361(17) 0.10198(18) 0.40061(15) 0.0286(7) Uani 1 1 d . . .
H58 H 0.9166 0.1034 0.3588 0.034 Uiso 1 1 calc R . .
C25 C 0.51244(16) 0.4414(2) 0.46268(16) 0.0316(8) Uani 1 1 d . . .
C26 C 0.52378(17) 0.5168(2) 0.44872(16) 0.0333(8) Uani 1 1 d . . .
C27 C 0.5449(2) 0.5345(3) 0.39870(19) 0.0497(11) Uani 1 1 d . . .
H27 H 0.5524 0.5851 0.3908 0.060 Uiso 1 1 calc R . .
C28 C 0.5552(2) 0.4808(3) 0.3606(2) 0.0574(12) Uani 1 1 d . . .
H28 H 0.5686 0.4947 0.3260 0.069 Uiso 1 1 calc R . .
C29 C 0.54695(19) 0.4092(2) 0.37093(18) 0.0427(10) Uani 1 1 d . . .
H29 H 0.5552 0.3729 0.3440 0.051 Uiso 1 1 calc R . .
C30 C 0.52554(19) 0.3858(2) 0.4225(2) 0.0474(11) Uani 1 1 d . . .
C31 C 0.5164(2) 0.3121(3) 0.4345(2) 0.0497(11) Uani 1 1 d . . .
H31 H 0.5256 0.2746 0.4089 0.060 Uiso 1 1 calc R . .
C32 C 0.49492(18) 0.29282(19) 0.48159(19) 0.0387(10) Uani 1 1 d . . .
H32 H 0.4891 0.2416 0.4889 0.046 Uiso 1 1 calc R . .
C33 C 0.4801(2) 0.3481(2) 0.5219(2) 0.0470(11) Uani 1 1 d . . .
H33 H 0.4643 0.3326 0.5547 0.056 Uiso 1 1 calc R . .
C34 C 0.48907(17) 0.42369(19) 0.51293(17) 0.0334(8) Uani 1 1 d . . .
C59 C 0.96117(18) 0.3541(2) 0.45228(16) 0.0309(8) Uani 1 1 d . . .
C60 C 0.99846(19) 0.29186(19) 0.48353(17) 0.0334(8) Uani 1 1 d . . .
H60 H 0.9859 0.2431 0.4683 0.040 Uiso 1 1 calc R . .
C61 C 1.0514(2) 0.3011(2) 0.53452(18) 0.0381(9) Uani 1 1 d . . .
H61 H 1.0762 0.2591 0.5543 0.046 Uiso 1 1 calc R . .
C62 C 1.06995(18) 0.3726(2) 0.55843(17) 0.0340(8) Uani 1 1 d . . .
H62 H 1.1069 0.3782 0.5946 0.041 Uiso 1 1 calc R . .
C63 C 1.03555(16) 0.43476(19) 0.53037(15) 0.0261(7) Uani 1 1 d . . .
C64 C 0.98017(16) 0.42734(18) 0.47602(15) 0.0239(7) Uani 1 1 d . . .
C65 C 0.94503(16) 0.4900(2) 0.44433(14) 0.0264(7) Uani 1 1 d . . .
C66 C 0.89327(18) 0.4781(2) 0.38971(16) 0.0357(8) Uani 1 1 d . . .
H66 H 0.8700 0.5195 0.3672 0.043 Uiso 1 1 calc R . .
C67 C 0.87513(19) 0.4055(2) 0.36757(17) 0.0400(9) Uani 1 1 d . . .
H67 H 0.8396 0.3986 0.3305 0.048 Uiso 1 1 calc R . .
C68 C 0.90758(19) 0.3454(2) 0.39835(18) 0.0384(9) Uani 1 1 d . . .
H68 H 0.8938 0.2970 0.3832 0.046 Uiso 1 1 calc R . .
P1 P 0.81610(4) 0.21719(5) 0.23196(4) 0.0296(2) Uani 1 1 d . . .
F1 F 0.86830(11) 0.28453(12) 0.24757(11) 0.0461(6) Uani 1 1 d . . .
F2 F 0.76415(11) 0.15012(12) 0.21786(10) 0.0427(5) Uani 1 1 d . . .
F3 F 0.82615(12) 0.20701(13) 0.30380(9) 0.0453(5) Uani 1 1 d . . .
F4 F 0.75628(11) 0.27459(13) 0.22736(10) 0.0441(5) Uani 1 1 d . . .
F5 F 0.80552(11) 0.22781(16) 0.16094(10) 0.0503(6) Uani 1 1 d . . .
F6 F 0.87686(11) 0.16005(13) 0.23763(11) 0.0456(6) Uani 1 1 d . . .
P2 P 0.82863(5) 0.67303(6) 0.24554(4) 0.0396(3) Uani 1 1 d . . .
F7 F 0.85495(19) 0.7070(2) 0.31281(12) 0.0908(11) Uani 1 1 d . A .
F8 F 0.80288(13) 0.63888(15) 0.17813(11) 0.0569(7) Uani 1 1 d . A .
F9 F 0.7575(3) 0.6942(6) 0.2483(2) 0.067(3) Uani 0.642(18) 1 d PU A 1
F10 F 0.8360(6) 0.7500(3) 0.2142(2) 0.068(3) Uani 0.642(18) 1 d PU A 1
F11 F 0.9036(3) 0.6506(5) 0.2447(3) 0.0532(17) Uani 0.642(18) 1 d PU A 1
F12 F 0.8256(4) 0.5971(4) 0.2776(3) 0.0590(18) Uani 0.642(18) 1 d PU A 1
F9A F 0.7930(9) 0.7489(6) 0.2191(5) 0.071(5) Uani 0.358(18) 1 d PU A 2
F10A F 0.8961(5) 0.6976(16) 0.2464(5) 0.080(6) Uani 0.358(18) 1 d PU A 2
F11A F 0.8554(12) 0.5926(10) 0.2694(8) 0.111(7) Uani 0.358(18) 1 d PU A 2
F12A F 0.7543(6) 0.6391(15) 0.2414(5) 0.095(7) Uani 0.358(18) 1 d PU A 2
P3 P 0.50133(5) 0.21010(5) 0.23436(4) 0.0317(2) Uani 1 1 d . . .
F13 F 0.45035(11) 0.14959(12) 0.24685(10) 0.0412(5) Uani 1 1 d . . .
F14 F 0.55282(14) 0.26957(13) 0.22304(12) 0.0542(6) Uani 1 1 d . . .
F15 F 0.45886(15) 0.21350(15) 0.16435(11) 0.0591(7) Uani 1 1 d . . .
F16 F 0.54491(12) 0.14367(13) 0.21995(11) 0.0473(6) Uani 1 1 d . . .
F17 F 0.54436(13) 0.20614(15) 0.30520(11) 0.0548(6) Uani 1 1 d . . .
F18 F 0.45726(13) 0.27571(12) 0.24930(12) 0.0519(6) Uani 1 1 d . . .
P4 P 0.74836(4) -0.03585(5) 0.49618(4) 0.0293(2) Uani 1 1 d . . .
F19 F 0.70776(10) -0.03725(11) 0.54543(9) 0.0350(5) Uani 1 1 d . . .
F20 F 0.78900(11) -0.03370(14) 0.44791(10) 0.0468(6) Uani 1 1 d . . .
F21 F 0.81668(11) -0.03958(14) 0.55137(10) 0.0450(5) Uani 1 1 d . . .
F22 F 0.75146(13) 0.05270(13) 0.50069(14) 0.0577(7) Uani 1 1 d . . .
F23 F 0.67955(12) -0.03125(19) 0.44228(11) 0.0638(8) Uani 1 1 d . . .
F24 F 0.74680(14) -0.12403(14) 0.49461(13) 0.0582(7) Uani 1 1 d . . .
N5 N 0.59143(19) 0.45178(19) 0.19648(15) 0.0442(8) Uani 1 1 d . . .
C69 C 0.5372(2) 0.4527(2) 0.19707(17) 0.0402(9) Uani 1 1 d . . .
C70 C 0.4682(2) 0.4540(3) 0.1968(2) 0.0602(13) Uani 1 1 d . . .
H70A H 0.4628 0.4918 0.2258 0.090 Uiso 1 1 calc R . .
H70B H 0.4559 0.4052 0.2090 0.090 Uiso 1 1 calc R . .
H70C H 0.4390 0.4661 0.1554 0.090 Uiso 1 1 calc R . .
N6 N 0.73521(16) 0.3983(2) 0.43808(15) 0.0403(8) Uani 1 1 d . . .
C71 C 0.71741(18) 0.3732(2) 0.38991(17) 0.0351(8) Uani 1 1 d . . .
C72 C 0.6948(2) 0.3418(3) 0.32825(17) 0.0451(10) Uani 1 1 d . . .
H72A H 0.6565 0.3088 0.3245 0.068 Uiso 1 1 calc R . .
H72B H 0.7313 0.3134 0.3207 0.068 Uiso 1 1 calc R . .
H72C H 0.6812 0.3820 0.2981 0.068 Uiso 1 1 calc R . .
N7 N 0.72660(18) 0.1933(2) 0.41933(16) 0.0459(8) Uani 1 1 d . . .
C73 C 0.71444(18) 0.1511(2) 0.37982(17) 0.0363(8) Uani 1 1 d . . .
C74 C 0.6990(2) 0.0980(3) 0.3297(2) 0.0502(10) Uani 1 1 d . . .
H74A H 0.7300 0.1051 0.3057 0.075 Uiso 1 1 calc R . .
H74B H 0.6529 0.1057 0.3032 0.075 Uiso 1 1 calc R . .
H74C H 0.7037 0.0474 0.3464 0.075 Uiso 1 1 calc R . .
N8 N 0.9173(2) 0.4446(2) 0.19639(16) 0.0550(10) Uani 1 1 d . . .
C75 C 0.8614(2) 0.4469(2) 0.19192(18) 0.0443(10) Uani 1 1 d . . .
C76 C 0.7905(2) 0.4483(3) 0.1845(2) 0.0576(12) Uani 1 1 d . . .
H76A H 0.7657 0.4614 0.1420 0.086 Uiso 1 1 calc R . .
H76B H 0.7815 0.4853 0.2124 0.086 Uiso 1 1 calc R . .
H76C H 0.7761 0.3991 0.1941 0.086 Uiso 1 1 calc R . .
N9 N 0.74341(18) 0.6488(2) 0.46479(16) 0.0502(9) Uani 1 1 d . . .
C77 C 0.7274(2) 0.6226(3) 0.4177(2) 0.0461(10) Uani 1 1 d . . .
C78 C 0.7070(3) 0.5879(3) 0.3566(2) 0.0636(13) Uani 1 1 d . . .
H78A H 0.7379 0.6030 0.3342 0.095 Uiso 1 1 calc R . .
H78B H 0.6614 0.6038 0.3337 0.095 Uiso 1 1 calc R . .
H78C H 0.7080 0.5337 0.3610 0.095 Uiso 1 1 calc R . .
N10 N 0.9175(2) -0.0788(3) 0.31731(18) 0.0669(12) Uani 1 1 d . . .
C79 C 0.8728(2) -0.0586(2) 0.27918(18) 0.0423(9) Uani 1 1 d . . .
C80 C 0.8162(2) -0.0320(4) 0.2310(2) 0.0670(15) Uani 1 1 d . . .
H80A H 0.8047 -0.0679 0.1971 0.100 Uiso 1 1 calc R . .
H80B H 0.8272 0.0159 0.2162 0.100 Uiso 1 1 calc R . .
H80C H 0.7779 -0.0260 0.2466 0.100 Uiso 1 1 calc R . .
N11 N 0.6861(2) 0.9102(3) 0.29909(18) 0.0601(10) Uani 1 1 d D . .
C81 C 0.7267(7) 0.8701(7) 0.3308(8) 0.049(3) Uani 0.549(14) 1 d PDU B 1
C82 C 0.7787(6) 0.8192(5) 0.3701(4) 0.065(4) Uani 0.549(14) 1 d PDU B 1
H82A H 0.7957 0.8398 0.4117 0.098 Uiso 0.549(14) 1 calc PR B 1
H82B H 0.8157 0.8141 0.3526 0.098 Uiso 0.549(14) 1 calc PR B 1
H82C H 0.7587 0.7703 0.3719 0.098 Uiso 0.549(14) 1 calc PR B 1
C81A C 0.7007(11) 0.8595(9) 0.3254(11) 0.062(6) Uani 0.451(14) 1 d PDU B 2
C82A C 0.7177(8) 0.7928(6) 0.3597(6) 0.070(4) Uani 0.451(14) 1 d PDU B 2
H82D H 0.7415 0.8047 0.4026 0.105 Uiso 0.451(14) 1 calc PR B 2
H82E H 0.7467 0.7624 0.3427 0.105 Uiso 0.451(14) 1 calc PR B 2
H82F H 0.6767 0.7650 0.3573 0.105 Uiso 0.451(14) 1 calc PR B 2

loop_
_atom_site_aniso_label
_atom_site_aniso_U_11
_atom_site_aniso_U_22
_atom_site_aniso_U_33
_atom_site_aniso_U_23
_atom_site_aniso_U_13
_atom_site_aniso_U_12
N1 0.0187(13) 0.0256(14) 0.0272(14) -0.0028(11) 0.0034(11) 0.0029(11)
N2 0.0239(14) 0.0243(14) 0.0239(13) 0.0006(11) 0.0024(11) -0.0025(11)
C1 0.0312(18) 0.0212(17) 0.0318(18) -0.0008(13) 0.0072(14) 0.0064(13)
C2 0.0259(16) 0.0280(17) 0.0238(16) -0.0001(13) 0.0068(13) -0.0028(13)
C3 0.0271(17) 0.0258(17) 0.0239(16) -0.0034(13) 0.0073(13) 0.0003(13)
C4 0.0144(14) 0.0293(17) 0.0232(15) -0.0020(13) 0.0017(12) 0.0006(12)
C5 0.0222(16) 0.0316(18) 0.0291(17) -0.0036(14) 0.0099(13) -0.0038(13)
C6 0.0224(16) 0.0339(19) 0.0308(17) -0.0058(14) 0.0111(14) -0.0009(14)
C7 0.0157(14) 0.0268(17) 0.0241(15) -0.0003(13) 0.0017(12) 0.0003(12)
C8 0.051(2) 0.0288(19) 0.0357(19) 0.0018(15) 0.0267(17) -0.0034(16)
C9 0.054(2) 0.0278(19) 0.037(2) -0.0030(15) 0.0285(18) -0.0025(16)
C10 0.0150(14) 0.0265(17) 0.0245(16) 0.0015(13) 0.0024(12) 0.0001(12)
C11 0.060(3) 0.030(2) 0.048(2) 0.0035(17) 0.036(2) -0.0036(18)
C12 0.064(3) 0.032(2) 0.045(2) -0.0027(17) 0.039(2) -0.0009(18)
C13 0.0160(14) 0.0294(17) 0.0237(16) 0.0036(13) 0.0011(12) 0.0008(13)
C14 0.0273(17) 0.0259(17) 0.0252(16) 0.0057(13) 0.0080(13) 0.0012(13)
C15 0.0278(17) 0.0257(17) 0.0235(16) 0.0026(13) 0.0069(13) 0.0014(13)
C16 0.0227(16) 0.0311(18) 0.0304(17) 0.0058(14) 0.0066(13) -0.0036(13)
C17 0.0221(16) 0.0308(18) 0.0303(17) 0.0017(14) 0.0097(13) -0.0009(13)
C18 0.0330(18) 0.0208(16) 0.0266(16) -0.0022(13) 0.0062(14) -0.0057(13)
C19 0.0337(18) 0.0117(14) 0.0260(16) -0.0014(12) 0.0041(14) -0.0006(12)
C20 0.0376(19) 0.0179(15) 0.0255(16) -0.0009(12) 0.0107(14) -0.0015(13)
C21 0.0311(17) 0.0176(15) 0.0303(17) -0.0005(13) 0.0116(14) 0.0006(13)
C22 0.0283(17) 0.0123(14) 0.0288(16) -0.0026(12) 0.0058(13) 0.0034(12)
C23 0.0344(18) 0.0133(15) 0.0245(16) -0.0013(12) 0.0080(13) 0.0011(13)
C24 0.0291(17) 0.0150(15) 0.0308(17) -0.0003(12) 0.0111(14) -0.0005(12)
N3 0.0248(14) 0.0282(15) 0.0269(14) 0.0006(11) 0.0104(11) -0.0048(11)
N4 0.0301(15) 0.0293(15) 0.0258(14) -0.0009(11) 0.0117(12) 0.0038(12)
C35 0.0358(19) 0.0229(17) 0.0321(18) 0.0008(14) 0.0096(15) -0.0059(14)
C36 0.0210(16) 0.037(2) 0.0284(17) -0.0035(14) 0.0078(13) -0.0043(14)
C37 0.0195(15) 0.0344(19) 0.0272(16) 0.0003(14) 0.0071(13) 0.0019(13)
C38 0.0194(15) 0.0313(18) 0.0238(16) -0.0001(13) 0.0111(12) -0.0015(13)
C39 0.0242(16) 0.0298(18) 0.0243(16) -0.0022(13) 0.0059(13) -0.0018(13)
C40 0.0255(17) 0.0312(18) 0.0265(17) 0.0029(14) 0.0060(13) -0.0008(14)
C41 0.0189(15) 0.0305(17) 0.0240(16) -0.0006(13) 0.0096(12) -0.0012(13)
C42 0.0242(17) 0.0349(19) 0.0269(17) -0.0022(14) 0.0034(13) -0.0008(14)
C43 0.0251(17) 0.0351(19) 0.0301(18) 0.0040(15) 0.0048(14) 0.0037(14)
C44 0.0196(15) 0.0302(17) 0.0269(16) 0.0017(13) 0.0112(13) 0.0014(13)
C45 0.0317(18) 0.0335(19) 0.0271(17) -0.0029(14) 0.0038(14) -0.0034(15)
C46 0.0305(18) 0.0320(19) 0.0287(17) 0.0034(14) 0.0036(14) 0.0030(14)
C47 0.0220(16) 0.0334(18) 0.0261(16) 0.0023(14) 0.0122(13) 0.0020(13)
C48 0.0234(16) 0.0340(19) 0.0301(17) 0.0000(14) 0.0095(14) 0.0021(14)
C49 0.0267(17) 0.037(2) 0.0311(18) 0.0052(15) 0.0107(14) 0.0092(15)
C50 0.0288(17) 0.0284(18) 0.0269(17) -0.0003(14) 0.0092(14) 0.0017(14)
C51 0.0255(16) 0.0278(17) 0.0281(17) 0.0024(13) 0.0087(13) 0.0022(14)
C52 0.0385(19) 0.0238(17) 0.0302(17) -0.0024(14) 0.0112(15) 0.0071(14)
C53 0.0410(19) 0.0140(15) 0.0282(17) -0.0027(12) 0.0112(15) 0.0036(13)
C54 0.0289(17) 0.0179(16) 0.0338(18) -0.0012(13) 0.0078(14) 0.0033(13)
C55 0.0342(18) 0.0170(16) 0.0281(17) 0.0007(13) 0.0055(14) 0.0013(13)
C56 0.0321(17) 0.0116(14) 0.0335(17) 0.0000(12) 0.0105(14) -0.0029(12)
C57 0.0280(17) 0.0193(16) 0.0351(18) -0.0017(13) 0.0062(14) -0.0020(13)
C58 0.0350(19) 0.0194(16) 0.0267(17) -0.0024(13) 0.0023(14) -0.0012(13)
C25 0.0186(16) 0.0345(19) 0.0330(18) -0.0098(15) -0.0049(13) 0.0056(14)
C26 0.0216(16) 0.046(2) 0.0262(17) 0.0044(15) -0.0013(13) -0.0054(15)
C27 0.044(2) 0.066(3) 0.037(2) -0.004(2) 0.0087(18) -0.013(2)
C28 0.053(3) 0.065(3) 0.054(3) -0.009(2) 0.017(2) -0.017(2)
C29 0.034(2) 0.057(3) 0.038(2) -0.0163(19) 0.0127(16) 0.0036(18)
C30 0.0284(19) 0.042(2) 0.057(3) -0.0136(19) -0.0079(18) 0.0011(17)
C31 0.034(2) 0.047(3) 0.056(3) -0.007(2) -0.0033(19) 0.0048(18)
C32 0.0324(19) 0.0134(16) 0.052(2) -0.0022(15) -0.0130(17) 0.0017(14)
C33 0.034(2) 0.039(2) 0.052(2) 0.0132(19) -0.0109(18) -0.0042(17)
C34 0.0244(17) 0.0215(17) 0.040(2) 0.0055(14) -0.0113(14) -0.0022(13)
C59 0.0347(18) 0.0324(19) 0.0335(18) -0.0054(15) 0.0221(15) -0.0068(15)
C60 0.046(2) 0.0170(16) 0.048(2) -0.0036(15) 0.0300(18) -0.0026(15)
C61 0.044(2) 0.0283(19) 0.048(2) 0.0083(16) 0.0222(18) 0.0058(16)
C62 0.0340(19) 0.0331(19) 0.0359(19) 0.0087(15) 0.0125(15) 0.0047(15)
C63 0.0275(17) 0.0268(17) 0.0283(17) 0.0045(13) 0.0147(14) 0.0020(13)
C64 0.0284(16) 0.0230(16) 0.0272(16) -0.0030(13) 0.0187(13) -0.0047(13)
C65 0.0226(16) 0.0365(19) 0.0221(15) -0.0006(14) 0.0096(12) -0.0047(14)
C66 0.0329(19) 0.042(2) 0.0296(18) 0.0015(16) 0.0061(15) -0.0013(16)
C67 0.0315(19) 0.055(3) 0.0300(19) -0.0121(17) 0.0037(15) -0.0113(18)
C68 0.042(2) 0.038(2) 0.040(2) -0.0125(17) 0.0186(17) -0.0130(17)
P1 0.0277(4) 0.0343(5) 0.0243(4) -0.0044(3) 0.0042(3) 0.0008(4)
F1 0.0356(12) 0.0397(13) 0.0536(14) 0.0028(10) -0.0003(10) -0.0034(10)
F2 0.0348(11) 0.0421(12) 0.0450(12) -0.0046(10) 0.0030(9) -0.0042(10)
F3 0.0516(14) 0.0527(14) 0.0265(11) -0.0033(10) 0.0045(9) -0.0016(11)
F4 0.0354(12) 0.0467(13) 0.0470(13) -0.0034(10) 0.0083(10) 0.0096(10)
F5 0.0395(12) 0.0835(18) 0.0281(11) -0.0021(11) 0.0106(9) -0.0030(12)
F6 0.0331(11) 0.0444(13) 0.0526(13) -0.0161(11) 0.0032(10) 0.0065(10)
P2 0.0313(5) 0.0617(7) 0.0246(5) 0.0125(4) 0.0067(4) 0.0086(5)
F7 0.115(3) 0.113(3) 0.0309(14) -0.0011(15) 0.0032(15) 0.032(2)
F8 0.0574(15) 0.0670(17) 0.0348(12) -0.0010(11) -0.0025(11) 0.0082(13)
F9 0.037(3) 0.124(7) 0.038(2) -0.001(3) 0.0065(19) 0.033(4)
F10 0.110(7) 0.050(3) 0.043(2) 0.0089(19) 0.023(3) 0.006(3)
F11 0.032(2) 0.087(5) 0.040(2) 0.002(3) 0.0100(17) 0.010(3)
F12 0.073(4) 0.058(3) 0.052(3) 0.022(2) 0.027(3) 0.002(3)
F9A 0.075(9) 0.065(6) 0.051(6) 0.004(4) -0.012(6) 0.013(6)
F10A 0.024(5) 0.182(18) 0.034(4) 0.002(8) 0.008(3) -0.024(8)
F11A 0.121(15) 0.116(10) 0.065(9) 0.033(7) -0.016(9) 0.053(11)
F12A 0.067(6) 0.172(17) 0.043(5) 0.024(8) 0.015(4) -0.046(9)
P3 0.0412(5) 0.0280(5) 0.0320(5) -0.0056(4) 0.0201(4) -0.0044(4)
F13 0.0458(12) 0.0333(11) 0.0512(13) -0.0107(10) 0.0246(10) -0.0116(10)
F14 0.0694(17) 0.0403(13) 0.0700(17) -0.0035(12) 0.0464(14) -0.0142(12)
F15 0.0831(19) 0.0531(15) 0.0368(13) -0.0002(11) 0.0120(12) 0.0117(13)
F16 0.0563(14) 0.0387(13) 0.0603(15) 0.0016(11) 0.0376(12) 0.0069(11)
F17 0.0656(16) 0.0599(16) 0.0378(13) -0.0071(11) 0.0142(11) -0.0195(13)
F18 0.0680(16) 0.0321(12) 0.0722(17) -0.0094(11) 0.0460(14) -0.0010(11)
P4 0.0250(4) 0.0320(5) 0.0323(5) 0.0026(4) 0.0109(4) 0.0010(3)
F19 0.0326(11) 0.0357(11) 0.0405(11) -0.0003(9) 0.0171(9) -0.0017(9)
F20 0.0370(12) 0.0667(16) 0.0429(12) 0.0070(11) 0.0216(10) 0.0047(11)
F21 0.0316(11) 0.0623(15) 0.0400(12) 0.0036(11) 0.0095(9) 0.0062(10)
F22 0.0588(15) 0.0343(13) 0.096(2) 0.0168(13) 0.0468(15) 0.0075(11)
F23 0.0303(12) 0.118(2) 0.0384(13) 0.0067(14) 0.0036(10) 0.0007(13)
F24 0.0775(18) 0.0386(13) 0.0726(17) -0.0139(12) 0.0440(15) -0.0097(12)
N5 0.054(2) 0.0370(19) 0.0411(19) 0.0058(14) 0.0145(16) 0.0054(16)
C69 0.056(3) 0.034(2) 0.0298(19) 0.0073(15) 0.0122(18) 0.0065(18)
C70 0.056(3) 0.069(3) 0.057(3) 0.019(2) 0.020(2) 0.006(2)
N6 0.0349(17) 0.055(2) 0.0314(18) -0.0008(15) 0.0104(14) 0.0017(15)
C71 0.0309(19) 0.042(2) 0.034(2) 0.0065(17) 0.0116(15) 0.0046(16)
C72 0.051(2) 0.053(3) 0.0294(19) -0.0006(17) 0.0104(17) 0.005(2)
N7 0.049(2) 0.053(2) 0.0366(18) 0.0023(17) 0.0147(15) 0.0011(17)
C73 0.0336(19) 0.044(2) 0.033(2) 0.0092(18) 0.0124(16) 0.0023(16)
C74 0.058(3) 0.048(3) 0.046(2) -0.0032(19) 0.018(2) -0.006(2)
N8 0.047(2) 0.076(3) 0.0383(19) -0.0002(18) 0.0080(16) -0.0009(19)
C75 0.047(3) 0.046(2) 0.033(2) 0.0069(17) 0.0042(18) -0.0005(19)
C76 0.046(3) 0.058(3) 0.059(3) 0.020(2) 0.002(2) -0.002(2)
N9 0.047(2) 0.070(3) 0.0334(19) 0.0030(17) 0.0126(16) 0.0031(18)
C77 0.031(2) 0.069(3) 0.040(2) 0.009(2) 0.0138(17) 0.0009(19)
C78 0.064(3) 0.083(4) 0.045(3) -0.003(2) 0.019(2) -0.019(3)
N10 0.059(3) 0.087(3) 0.044(2) 0.005(2) 0.000(2) 0.022(2)
C79 0.045(2) 0.046(2) 0.035(2) -0.0007(18) 0.0118(19) 0.0015(19)
C80 0.036(2) 0.105(4) 0.055(3) 0.018(3) 0.008(2) 0.015(3)
N11 0.073(3) 0.063(3) 0.043(2) -0.009(2) 0.017(2) -0.008(2)
C81 0.087(9) 0.032(5) 0.036(5) -0.012(4) 0.029(6) -0.023(6)
C82 0.108(10) 0.043(5) 0.051(5) -0.004(4) 0.036(5) 0.020(5)
C81A 0.112(15) 0.039(7) 0.045(8) -0.015(6) 0.037(11) -0.025(9)
C82A 0.091(11) 0.051(7) 0.070(8) 0.002(5) 0.027(7) 0.027(7)

loop_
_atom_type_symbol
_atom_type_description
_atom_type_scat_dispersion_real
_atom_type_scat_dispersion_imag
_atom_type_scat_source
C C 0.0181 0.0091 'International Tables Vol C Tables 4.2.6.8 and 6.1.1.4'
H H 0.0000 0.0000 'International Tables Vol C Tables 4.2.6.8 and 6.1.1.4'
F F 0.0727 0.0534 'International Tables Vol C Tables 4.2.6.8 and 6.1.1.4'
N N 0.0311 0.0180 'International Tables Vol C Tables 4.2.6.8 and 6.1.1.4'
P P 0.2955 0.4335 'International Tables Vol C Tables 4.2.6.8 and 6.1.1.4'

loop_
_geom_angle_atom_site_label_1
_geom_angle_atom_site_label_2
_geom_angle_atom_site_label_3
_geom_angle
_geom_angle_site_symmetry_1
_geom_angle_site_symmetry_3
C2 N1 C1 120.2(3) . .
C2 N1 C6 120.3(3) . .
C6 N1 C1 119.2(3) . .
C15 N2 C16 120.4(3) . .
C15 N2 C18 119.0(3) . .
C16 N2 C18 120.2(3) . .
N1 C1 H1A 110.0 . .
N1 C1 H1B 110.0 . .
N1 C1 C22 108.7(2) . 3_666
H1A C1 H1B 108.3 . .
C22 C1 H1A 110.0 3_666 .
C22 C1 H1B 110.0 3_666 .
N1 C2 H2 119.6 . .
N1 C2 C3 120.8(3) . .
C3 C2 H2 119.6 . .
C2 C3 H3 119.6 . .
C2 C3 C4 120.8(3) . .
C4 C3 H3 119.6 . .
C3 C4 C5 116.7(3) . .
C3 C4 C7 121.5(3) . .
C5 C4 C7 121.9(3) . .
C4 C5 H5 119.5 . .
C6 C5 C4 120.9(3) . .
C6 C5 H5 119.5 . .
N1 C6 C5 120.5(3) . .
N1 C6 H6 119.8 . .
C5 C6 H6 119.8 . .
C8 C7 C4 120.7(3) . .
C8 C7 C12 117.1(3) . .
C12 C7 C4 122.1(3) . .
C7 C8 H8 119.2 . .
C9 C8 C7 121.5(3) . .
C9 C8 H8 119.2 . .
C8 C9 H9 119.1 . .
C8 C9 C10 121.7(3) . .
C10 C9 H9 119.1 . .
C9 C10 C13 120.8(3) . .
C11 C10 C9 116.7(3) . .
C11 C10 C13 122.4(3) . .
C10 C11 H11 119.1 . .
C12 C11 C10 121.7(3) . .
C12 C11 H11 119.1 . .
C7 C12 H12 119.4 . .
C11 C12 C7 121.2(3) . .
C11 C12 H12 119.4 . .
C14 C13 C10 121.3(3) . .
C14 C13 C17 116.5(3) . .
C17 C13 C10 122.2(3) . .
C13 C14 H14 119.6 . .
C15 C14 C13 120.8(3) . .
C15 C14 H14 119.6 . .
N2 C15 C14 120.9(3) . .
N2 C15 H15 119.5 . .
C14 C15 H15 119.5 . .
N2 C16 H16 119.6 . .
N2 C16 C17 120.7(3) . .
C17 C16 H16 119.6 . .
C13 C17 H17 119.7 . .
C16 C17 C13 120.6(3) . .
C16 C17 H17 119.7 . .
N2 C18 H18A 110.1 . .
N2 C18 H18B 110.1 . .
N2 C18 C19 108.2(2) . .
H18A C18 H18B 108.4 . .
C19 C18 H18A 110.1 . .
C19 C18 H18B 110.1 . .
C20 C19 C18 119.6(3) . .
C20 C19 C24 119.5(3) . .
C24 C19 C18 120.8(3) . .
C19 C20 H20 119.8 . .
C19 C20 C21 120.4(3) . .
C21 C20 H20 119.8 . .
C20 C21 H21 119.9 . .
C20 C21 C22 120.1(3) . .
C22 C21 H21 119.9 . .
C21 C22 C1 120.5(3) . 3_666
C21 C22 C23 119.3(3) . .
C23 C22 C1 120.1(3) . 3_666
C22 C23 H23 119.8 . .
C24 C23 C22 120.4(3) . .
C24 C23 H23 119.8 . .
C19 C24 H24 119.9 . .
C23 C24 C19 120.2(3) . .
C23 C24 H24 119.9 . .
C36 N3 C35 119.7(3) . .
C40 N3 C35 120.3(3) . .
C40 N3 C36 119.8(3) . .
C49 N4 C50 120.4(3) . .
C49 N4 C52 120.0(3) . .
C50 N4 C52 119.3(3) . .
N3 C35 H35A 109.7 . .
N3 C35 H35B 109.7 . .
N3 C35 C56 109.6(3) . 3_766
H35A C35 H35B 108.2 . .
C56 C35 H35A 109.7 3_766 .
C56 C35 H35B 109.7 3_766 .
N3 C36 H36 119.4 . .
N3 C36 C37 121.2(3) . .
C37 C36 H36 119.4 . .
C36 C37 H37 119.5 . .
C36 C37 C38 120.9(3) . .
C38 C37 H37 119.5 . .
C37 C38 C41 121.7(3) . .
C39 C38 C37 116.2(3) . .
C39 C38 C41 122.1(3) . .
C38 C39 H39 119.4 . .
C40 C39 C38 121.2(3) . .
C40 C39 H39 119.4 . .
N3 C40 C39 120.7(3) . .
N3 C40 H40 119.7 . .
C39 C40 H40 119.7 . .
C42 C41 C38 121.0(3) . .
C42 C41 C46 117.6(3) . .
C46 C41 C38 121.4(3) . .
C41 C42 H42 119.4 . .
C43 C42 C41 121.2(3) . .
C43 C42 H42 119.4 . .
C42 C43 H43 119.6 . .
C42 C43 C44 120.8(3) . .
C44 C43 H43 119.6 . .
C43 C44 C45 118.5(3) . .
C43 C44 C47 120.5(3) . .
C45 C44 C47 120.9(3) . .
C44 C45 H45 119.7 . .
C46 C45 C44 120.6(3) . .
C46 C45 H45 119.7 . .
C41 C46 H46 119.4 . .
C45 C46 C41 121.3(3) . .
C45 C46 H46 119.4 . .
C48 C47 C44 122.2(3) . .
C51 C47 C44 121.3(3) . .
C51 C47 C48 116.4(3) . .
C47 C48 H48 119.6 . .
C49 C48 C47 120.7(3) . .
C49 C48 H48 119.6 . .
N4 C49 C48 120.9(3) . .
N4 C49 H49 119.5 . .
C48 C49 H49 119.5 . .
N4 C50 H50 119.6 . .
N4 C50 C51 120.7(3) . .
C51 C50 H50 119.6 . .
C47 C51 H51 119.7 . .
C50 C51 C47 120.7(3) . .
C50 C51 H51 119.7 . .
N4 C52 H52A 109.9 . .
N4 C52 H52B 109.9 . .
N4 C52 C53 108.9(3) . .
H52A C52 H52B 108.3 . .
C53 C52 H52A 109.9 . .
C53 C52 H52B 109.9 . .
C54 C53 C52 120.1(3) . .
C58 C53 C52 120.4(3) . .
C58 C53 C54 119.4(3) . .
C53 C54 H54 119.8 . .
C55 C54 C53 120.4(3) . .
C55 C54 H54 119.8 . .
C54 C55 H55 120.0 . .
C54 C55 C56 120.0(3) . .
C56 C55 H55 120.0 . .
C55 C56 C35 119.3(3) . 3_766
C57 C56 C35 121.6(3) . 3_766
C57 C56 C55 119.0(3) . .
C56 C57 H57 119.6 . .
C58 C57 C56 120.8(3) . .
C58 C57 H57 119.6 . .
C53 C58 C57 120.3(3) . .
C53 C58 H58 119.9 . .
C57 C58 H58 119.9 . .
C26 C25 C30 116.0(4) . .
C34 C25 C26 121.1(3) . .
C34 C25 C30 122.9(4) . .
C25 C26 C34 119.1(3) . 3_666
C27 C26 C25 121.4(4) . .
C27 C26 C34 119.5(4) . 3_666
C26 C27 H27 119.4 . .
C28 C27 C26 121.3(5) . .
C28 C27 H27 119.4 . .
C27 C28 H28 119.4 . .
C29 C28 C27 121.1(5) . .
C29 C28 H28 119.4 . .
C28 C29 H29 119.4 . .
C28 C29 C30 121.2(4) . .
C30 C29 H29 119.4 . .
C25 C30 C29 119.0(4) . .
C31 C30 C25 118.4(4) . .
C31 C30 C29 122.6(4) . .
C30 C31 H31 119.6 . .
C32 C31 C30 120.7(4) . .
C32 C31 H31 119.6 . .
C31 C32 H32 119.1 . .
C31 C32 C33 121.8(4) . .
C33 C32 H32 119.1 . .
C32 C33 H33 119.7 . .
C34 C33 C32 120.5(4) . .
C34 C33 H33 119.7 . .
C25 C34 C26 119.8(3) . 3_666
C33 C34 C25 115.7(4) . .
C33 C34 C26 124.5(4) . 3_666
C60 C59 C64 119.1(3) . .
C68 C59 C60 121.5(3) . .
C68 C59 C64 119.4(3) . .
C59 C60 H60 119.5 . .
C61 C60 C59 120.9(3) . .
C61 C60 H60 119.5 . .
C60 C61 H61 119.8 . .
C60 C61 C62 120.3(3) . .
C62 C61 H61 119.8 . .
C61 C62 H62 119.4 . .
C63 C62 C61 121.2(4) . .
C63 C62 H62 119.4 . .
C62 C63 C64 120.1(3) . .
C62 C63 C65 121.2(3) . 3_766
C64 C63 C65 118.7(3) . 3_766
C63 C64 C59 118.3(3) . .
C65 C64 C59 119.8(3) . .
C65 C64 C63 121.9(3) . .
C64 C65 C63 119.3(3) . 3_766
C66 C65 C63 122.3(3) . 3_766
C66 C65 C64 118.4(3) . .
C65 C66 H66 119.6 . .
C65 C66 C67 120.8(4) . .
C67 C66 H66 119.6 . .
C66 C67 H67 119.5 . .
C68 C67 C66 121.0(3) . .
C68 C67 H67 119.5 . .
C59 C68 H68 119.7 . .
C67 C68 C59 120.6(3) . .
C67 C68 H68 119.7 . .
F1 P1 F3 89.57(13) . .
F1 P1 F4 89.68(13) . .
F1 P1 F6 89.75(13) . .
F2 P1 F1 178.83(14) . .
F2 P1 F3 89.27(13) . .
F2 P1 F4 90.14(13) . .
F2 P1 F6 90.42(12) . .
F3 P1 F6 89.62(13) . .
F4 P1 F3 89.67(13) . .
F4 P1 F6 179.09(13) . .
F5 P1 F1 90.46(14) . .
F5 P1 F2 90.70(13) . .
F5 P1 F3 179.40(15) . .
F5 P1 F4 89.73(13) . .
F5 P1 F6 90.98(13) . .
F7 P2 F8 179.53(19) . .
F7 P2 F11 93.3(3) . .
F7 P2 F12A 103.7(6) . .
F8 P2 F11 86.2(3) . .
F8 P2 F12A 76.7(6) . .
F9 P2 F7 85.3(3) . .
F9 P2 F8 95.2(3) . .
F9 P2 F10 91.9(4) . .
F9 P2 F11 178.5(3) . .
F9 P2 F12 91.0(4) . .
F9 P2 F9A 57.3(6) . .
F9 P2 F11A 116.8(9) . .
F9 P2 F12A 36.3(7) . .
F10 P2 F7 92.8(2) . .
F10 P2 F8 87.1(2) . .
F10 P2 F11 88.9(4) . .
F10 P2 F12A 121.2(6) . .
F11 P2 F12A 143.7(9) . .
F12 P2 F7 86.2(3) . .
F12 P2 F8 93.8(3) . .
F12 P2 F10 176.9(4) . .
F12 P2 F11 88.2(3) . .
F12 P2 F9A 148.3(7) . .
F12 P2 F11A 26.1(9) . .
F12 P2 F12A 61.8(7) . .
F9A P2 F7 91.2(4) . .
F9A P2 F8 89.0(4) . .
F9A P2 F10 34.6(5) . .
F9A P2 F11 123.5(7) . .
F9A P2 F11A 173.0(8) . .
F9A P2 F12A 88.3(7) . .
F10A P2 F7 80.0(6) . .
F10A P2 F8 99.6(6) . .
F10A P2 F9 148.3(9) . .
F10A P2 F10 61.2(8) . .
F10A P2 F11 31.8(9) . .
F10A P2 F12 115.7(9) . .
F10A P2 F9A 94.8(8) . .
F10A P2 F11A 91.8(9) . .
F10A P2 F12A 175.1(8) . .
F11A P2 F7 92.1(7) . .
F11A P2 F8 87.7(7) . .
F11A P2 F10 151.2(9) . .
F11A P2 F11 62.5(10) . .
F11A P2 F12A 84.9(9) . .
F14 P3 F13 179.00(16) . .
F14 P3 F16 90.56(13) . .
F14 P3 F18 90.23(13) . .
F15 P3 F13 90.49(14) . .
F15 P3 F14 90.44(16) . .
F15 P3 F16 89.96(14) . .
F15 P3 F17 179.66(16) . .
F15 P3 F18 90.34(15) . .
F16 P3 F13 89.08(12) . .
F16 P3 F18 179.16(14) . .
F17 P3 F13 89.31(13) . .
F17 P3 F14 89.76(14) . .
F17 P3 F16 89.77(14) . .
F17 P3 F18 89.93(15) . .
F18 P3 F13 90.13(12) . .
F20 P4 F19 179.34(14) . .
F20 P4 F21 90.51(12) . .
F20 P4 F22 90.05(14) . .
F21 P4 F19 89.09(12) . .
F21 P4 F22 88.97(15) . .
F22 P4 F19 89.43(12) . .
F23 P4 F19 89.73(12) . .
F23 P4 F20 90.68(13) . .
F23 P4 F21 178.67(15) . .
F23 P4 F22 90.42(17) . .
F23 P4 F24 91.55(17) . .
F24 P4 F19 89.35(12) . .
F24 P4 F20 91.17(14) . .
F24 P4 F21 89.03(15) . .
F24 P4 F22 177.67(17) . .
N5 C69 C70 179.1(4) . .
C69 C70 H70A 109.5 . .
C69 C70 H70B 109.5 . .
C69 C70 H70C 109.5 . .
H70A C70 H70B 109.5 . .
H70A C70 H70C 109.5 . .
H70B C70 H70C 109.5 . .
N6 C71 C72 179.5(5) . .
C71 C72 H72A 109.5 . .
C71 C72 H72B 109.5 . .
C71 C72 H72C 109.5 . .
H72A C72 H72B 109.5 . .
H72A C72 H72C 109.5 . .
H72B C72 H72C 109.5 . .
N7 C73 C74 179.9(6) . .
C73 C74 H74A 109.5 . .
C73 C74 H74B 109.5 . .
C73 C74 H74C 109.5 . .
H74A C74 H74B 109.5 . .
H74A C74 H74C 109.5 . .
H74B C74 H74C 109.5 . .
N8 C75 C76 178.2(5) . .
C75 C76 H76A 109.5 . .
C75 C76 H76B 109.5 . .
C75 C76 H76C 109.5 . .
H76A C76 H76B 109.5 . .
H76A C76 H76C 109.5 . .
H76B C76 H76C 109.5 . .
N9 C77 C78 179.4(6) . .
C77 C78 H78A 109.5 . .
C77 C78 H78B 109.5 . .
C77 C78 H78C 109.5 . .
H78A C78 H78B 109.5 . .
H78A C78 H78C 109.5 . .
H78B C78 H78C 109.5 . .
N10 C79 C80 179.2(6) . .
C79 C80 H80A 109.5 . .
C79 C80 H80B 109.5 . .
C79 C80 H80C 109.5 . .
H80A C80 H80B 109.5 . .
H80A C80 H80C 109.5 . .
H80B C80 H80C 109.5 . .
C81A N11 C81 27.9(12) . .
N11 C81 C82 179.0(19) . .
C81 C82 H82A 109.5 . .
C81 C82 H82B 109.5 . .
C81 C82 H82C 109.5 . .
H82A C82 H82B 109.5 . .
H82A C82 H82C 109.5 . .
H82B C82 H82C 109.5 . .
N11 C81A C82A 178(2) . .
C81A C82A H82D 109.5 . .
C81A C82A H82E 109.5 . .
C81A C82A H82F 109.5 . .
H82D C82A H82E 109.5 . .
H82D C82A H82F 109.5 . .
H82E C82A H82F 109.5 . .

loop_
_geom_bond_atom_site_label_1
_geom_bond_atom_site_label_2
_geom_bond_distance
_geom_bond_site_symmetry_2
N1 C1 1.491(4) .
N1 C2 1.343(4) .
N1 C6 1.356(4) .
N2 C15 1.339(4) .
N2 C16 1.345(4) .
N2 C18 1.496(4) .
C1 H1A 0.9900 .
C1 H1B 0.9900 .
C1 C22 1.511(5) 3_666
C2 H2 0.9500 .
C2 C3 1.370(5) .
C3 H3 0.9500 .
C3 C4 1.393(5) .
C4 C5 1.401(5) .
C4 C7 1.479(5) .
C5 H5 0.9500 .
C5 C6 1.364(5) .
C6 H6 0.9500 .
C7 C8 1.382(5) .
C7 C12 1.384(5) .
C8 H8 0.9500 .
C8 C9 1.370(5) .
C9 H9 0.9500 .
C9 C10 1.385(5) .
C10 C11 1.382(5) .
C10 C13 1.474(5) .
C11 H11 0.9500 .
C11 C12 1.376(5) .
C12 H12 0.9500 .
C13 C14 1.392(5) .
C13 C17 1.405(5) .
C14 H14 0.9500 .
C14 C15 1.370(5) .
C15 H15 0.9500 .
C16 H16 0.9500 .
C16 C17 1.371(5) .
C17 H17 0.9500 .
C18 H18A 0.9900 .
C18 H18B 0.9900 .
C18 C19 1.513(5) .
C19 C20 1.386(5) .
C19 C24 1.390(5) .
C20 H20 0.9500 .
C20 C21 1.389(5) .
C21 H21 0.9500 .
C21 C22 1.390(5) .
C22 C1 1.511(5) 3_666
C22 C23 1.392(5) .
C23 H23 0.9500 .
C23 C24 1.385(5) .
C24 H24 0.9500 .
N3 C35 1.490(4) .
N3 C36 1.353(4) .
N3 C40 1.352(4) .
N4 C49 1.339(5) .
N4 C50 1.345(4) .
N4 C52 1.493(4) .
C35 H35A 0.9900 .
C35 H35B 0.9900 .
C35 C56 1.502(5) 3_766
C36 H36 0.9500 .
C36 C37 1.358(5) .
C37 H37 0.9500 .
C37 C38 1.404(5) .
C38 C39 1.399(5) .
C38 C41 1.480(5) .
C39 H39 0.9500 .
C39 C40 1.368(5) .
C40 H40 0.9500 .
C41 C42 1.393(5) .
C41 C46 1.400(5) .
C42 H42 0.9500 .
C42 C43 1.386(5) .
C43 H43 0.9500 .
C43 C44 1.391(5) .
C44 C45 1.392(5) .
C44 C47 1.476(5) .
C45 H45 0.9500 .
C45 C46 1.386(5) .
C46 H46 0.9500 .
C47 C48 1.403(5) .
C47 C51 1.396(5) .
C48 H48 0.9500 .
C48 C49 1.371(5) .
C49 H49 0.9500 .
C50 H50 0.9500 .
C50 C51 1.377(5) .
C51 H51 0.9500 .
C52 H52A 0.9900 .
C52 H52B 0.9900 .
C52 C53 1.513(5) .
C53 C54 1.393(5) .
C53 C58 1.383(5) .
C54 H54 0.9500 .
C54 C55 1.388(5) .
C55 H55 0.9500 .
C55 C56 1.396(5) .
C56 C35 1.502(5) 3_766
C56 C57 1.387(5) .
C57 H57 0.9500 .
C57 C58 1.384(5) .
C58 H58 0.9500 .
C25 C26 1.430(5) .
C25 C30 1.440(5) .
C25 C34 1.418(6) .
C26 C27 1.386(6) .
C26 C34 1.461(5) 3_666
C27 H27 0.9500 .
C27 C28 1.363(7) .
C28 H28 0.9500 .
C28 C29 1.329(7) .
C29 H29 0.9500 .
C29 C30 1.448(6) .
C30 C31 1.379(6) .
C31 H31 0.9500 .
C31 C32 1.336(6) .
C32 H32 0.9500 .
C32 C33 1.453(6) .
C33 H33 0.9500 .
C33 C34 1.397(5) .
C34 C26 1.461(5) 3_666
C59 C60 1.425(5) .
C59 C64 1.433(5) .
C59 C68 1.398(5) .
C60 H60 0.9500 .
C60 C61 1.350(6) .
C61 H61 0.9500 .
C61 C62 1.405(5) .
C62 H62 0.9500 .
C62 C63 1.377(5) .
C63 C64 1.422(5) .
C63 C65 1.479(5) 3_766
C64 C65 1.417(5) .
C65 C63 1.479(5) 3_766
C65 C66 1.396(5) .
C66 H66 0.9500 .
C66 C67 1.410(6) .
C67 H67 0.9500 .
C67 C68 1.353(6) .
C68 H68 0.9500 .
P1 F1 1.597(2) .
P1 F2 1.590(2) .
P1 F3 1.602(2) .
P1 F4 1.602(2) .
P1 F5 1.583(2) .
P1 F6 1.610(2) .
P2 F7 1.589(3) .
P2 F8 1.592(3) .
P2 F9 1.560(5) .
P2 F10 1.588(5) .
P2 F11 1.628(6) .
P2 F12 1.561(7) .
P2 F9A 1.584(10) .
P2 F10A 1.476(10) .
P2 F11A 1.586(16) .
P2 F12A 1.649(10) .
P3 F13 1.611(2) .
P3 F14 1.596(2) .
P3 F15 1.576(3) .
P3 F16 1.599(2) .
P3 F17 1.596(3) .
P3 F18 1.599(2) .
P4 F19 1.608(2) .
P4 F20 1.589(2) .
P4 F21 1.593(2) .
P4 F22 1.596(3) .
P4 F23 1.585(2) .
P4 F24 1.586(3) .
N5 C69 1.141(5) .
C69 C70 1.445(7) .
C70 H70A 0.9800 .
C70 H70B 0.9800 .
C70 H70C 0.9800 .
N6 C71 1.143(5) .
C71 C72 1.457(5) .
C72 H72A 0.9800 .
C72 H72B 0.9800 .
C72 H72C 0.9800 .
N7 C73 1.147(5) .
C73 C74 1.451(6) .
C74 H74A 0.9800 .
C74 H74B 0.9800 .
C74 H74C 0.9800 .
N8 C75 1.146(6) .
C75 C76 1.443(6) .
C76 H76A 0.9800 .
C76 H76B 0.9800 .
C76 H76C 0.9800 .
N9 C77 1.129(5) .
C77 C78 1.470(6) .
C78 H78A 0.9800 .
C78 H78B 0.9800 .
C78 H78C 0.9800 .
N10 C79 1.126(5) .
C79 C80 1.431(6) .
C80 H80A 0.9800 .
C80 H80B 0.9800 .
C80 H80C 0.9800 .
N11 C81 1.180(11) .
N11 C81A 1.084(12) .
C81 C82 1.494(12) .
C82 H82A 0.9800 .
C82 H82B 0.9800 .
C82 H82C 0.9800 .
C81A C82A 1.418(13) .
C82A H82D 0.9800 .
C82A H82E 0.9800 .
C82A H82F 0.9800 .

loop_
_geom_torsion_atom_site_label_1
_geom_torsion_atom_site_label_2
_geom_torsion_atom_site_label_3
_geom_torsion_atom_site_label_4
_geom_torsion
_geom_torsion_site_symmetry_1
_geom_torsion_site_symmetry_4
N1 C2 C3 C4 0.5(5) . .
N2 C16 C17 C13 0.2(5) . .
N2 C18 C19 C20 -91.2(3) . .
N2 C18 C19 C24 83.8(3) . .
C1 N1 C2 C3 172.8(3) . .
C1 N1 C6 C5 -173.1(3) . .
C1 C22 C23 C24 173.6(3) 3_666 .
C2 N1 C1 C22 -90.3(3) . 3_666
C2 N1 C6 C5 0.7(5) . .
C2 C3 C4 C5 0.2(5) . .
C2 C3 C4 C7 -179.2(3) . .
C3 C4 C5 C6 -0.4(5) . .
C3 C4 C7 C8 3.3(5) . .
C3 C4 C7 C12 -179.3(3) . .
C4 C5 C6 N1 0.0(5) . .
C4 C7 C8 C9 177.5(3) . .
C4 C7 C12 C11 -177.8(4) . .
C5 C4 C7 C8 -176.0(3) . .
C5 C4 C7 C12 1.4(5) . .
C6 N1 C1 C22 83.5(3) . 3_666
C6 N1 C2 C3 -1.0(5) . .
C7 C4 C5 C6 178.9(3) . .
C7 C8 C9 C10 -0.2(6) . .
C8 C7 C12 C11 -0.3(6) . .
C8 C9 C10 C11 0.7(6) . .
C8 C9 C10 C13 -176.6(3) . .
C9 C10 C11 C12 -1.0(6) . .
C9 C10 C13 C14 -2.1(5) . .
C9 C10 C13 C17 175.4(3) . .
C10 C11 C12 C7 0.8(7) . .
C10 C13 C14 C15 174.1(3) . .
C10 C13 C17 C16 -174.7(3) . .
C11 C10 C13 C14 -179.3(3) . .
C11 C10 C13 C17 -1.7(5) . .
C12 C7 C8 C9 0.0(6) . .
C13 C10 C11 C12 176.3(4) . .
C13 C14 C15 N2 1.0(5) . .
C14 C13 C17 C16 3.0(5) . .
C15 N2 C16 C17 -2.9(5) . .
C15 N2 C18 C19 90.0(3) . .
C16 N2 C15 C14 2.3(5) . .
C16 N2 C18 C19 -83.3(4) . .
C17 C13 C14 C15 -3.5(5) . .
C18 N2 C15 C14 -170.9(3) . .
C18 N2 C16 C17 170.3(3) . .
C18 C19 C20 C21 172.8(3) . .
C18 C19 C24 C23 -172.4(3) . .
C19 C20 C21 C22 -0.8(5) . .
C20 C19 C24 C23 2.7(4) . .
C20 C21 C22 C1 -173.1(3) . 3_666
C20 C21 C22 C23 3.4(4) . .
C21 C22 C23 C24 -2.9(4) . .
C22 C23 C24 C19 -0.1(5) . .
C24 C19 C20 C21 -2.3(5) . .
N3 C36 C37 C38 0.0(5) . .
N4 C50 C51 C47 -1.7(5) . .
N4 C52 C53 C54 -82.3(4) . .
N4 C52 C53 C58 93.2(4) . .
C35 N3 C36 C37 172.7(3) . .
C35 N3 C40 C39 -172.6(3) . .
C35 C56 C57 C58 174.2(3) 3_766 .
C36 N3 C35 C56 -79.0(4) . 3_766
C36 N3 C40 C39 1.7(5) . .
C36 C37 C38 C39 1.5(5) . .
C36 C37 C38 C41 -177.1(3) . .
C37 C38 C39 C40 -1.4(5) . .
C37 C38 C41 C42 15.3(5) . .
C37 C38 C41 C46 -166.6(3) . .
C38 C39 C40 N3 -0.2(5) . .
C38 C41 C42 C43 177.0(3) . .
C38 C41 C46 C45 -177.1(3) . .
C39 C38 C41 C42 -163.1(3) . .
C39 C38 C41 C46 15.0(5) . .
C40 N3 C35 C56 95.3(3) . 3_766
C40 N3 C36 C37 -1.7(5) . .
C41 C38 C39 C40 177.1(3) . .
C41 C42 C43 C44 0.1(5) . .
C42 C41 C46 C45 1.1(5) . .
C42 C43 C44 C45 1.2(5) . .
C42 C43 C44 C47 -175.9(3) . .
C43 C44 C45 C46 -1.2(5) . .
C43 C44 C47 C48 -19.0(5) . .
C43 C44 C47 C51 158.4(3) . .
C44 C45 C46 C41 0.1(5) . .
C44 C47 C48 C49 174.1(3) . .
C44 C47 C51 C50 -173.3(3) . .
C45 C44 C47 C48 164.0(3) . .
C45 C44 C47 C51 -18.6(5) . .
C46 C41 C42 C43 -1.2(5) . .
C47 C44 C45 C46 175.8(3) . .
C47 C48 C49 N4 0.0(5) . .
C48 C47 C51 C50 4.3(5) . .
C49 N4 C50 C51 -1.9(5) . .
C49 N4 C52 C53 83.3(4) . .
C50 N4 C49 C48 2.7(5) . .
C50 N4 C52 C53 -90.8(4) . .
C51 C47 C48 C49 -3.5(5) . .
C52 N4 C49 C48 -171.3(3) . .
C52 N4 C50 C51 172.2(3) . .
C52 C53 C54 C55 172.5(3) . .
C52 C53 C58 C57 -172.6(3) . .
C53 C54 C55 C56 0.2(5) . .
C54 C53 C58 C57 2.9(5) . .
C54 C55 C56 C35 -174.4(3) . 3_766
C54 C55 C56 C57 2.8(5) . .
C55 C56 C57 C58 -3.0(5) . .
C56 C57 C58 C53 0.1(5) . .
C58 C53 C54 C55 -3.0(5) . .
C25 C26 C27 C28 0.5(6) . .
C25 C30 C31 C32 1.1(6) . .
C26 C25 C30 C29 -1.7(5) . .
C26 C25 C30 C31 179.0(3) . .
C26 C25 C34 C26 0.0(5) . 3_666
C26 C25 C34 C33 -179.8(3) . .
C26 C27 C28 C29 -1.7(7) . .
C27 C28 C29 C30 1.1(7) . .
C28 C29 C30 C25 0.7(6) . .
C28 C29 C30 C31 179.9(4) . .
C29 C30 C31 C32 -178.2(4) . .
C30 C25 C26 C27 1.1(5) . .
C30 C25 C26 C34 179.4(3) . 3_666
C30 C25 C34 C26 -179.4(3) . 3_666
C30 C25 C34 C33 0.8(5) . .
C30 C31 C32 C33 0.1(6) . .
C31 C32 C33 C34 -0.9(5) . .
C32 C33 C34 C25 0.4(5) . .
C32 C33 C34 C26 -179.4(3) . 3_666
C34 C25 C26 C27 -178.3(3) . .
C34 C25 C26 C34 0.0(5) . 3_666
C34 C25 C30 C29 177.7(3) . .
C34 C25 C30 C31 -1.6(5) . .
C34 C26 C27 C28 -177.7(4) 3_666 .
C59 C60 C61 C62 1.2(5) . .
C59 C64 C65 C63 179.2(3) . 3_766
C59 C64 C65 C66 -1.2(4) . .
C60 C59 C64 C63 -0.4(4) . .
C60 C59 C64 C65 177.9(3) . .
C60 C59 C68 C67 -176.4(3) . .
C60 C61 C62 C63 -0.8(6) . .
C61 C62 C63 C64 -0.2(5) . .
C61 C62 C63 C65 179.8(3) . 3_766
C62 C63 C64 C59 0.8(5) . .
C62 C63 C64 C65 -177.5(3) . .
C63 C64 C65 C63 -2.6(5) . 3_766
C63 C64 C65 C66 177.0(3) . .
C63 C65 C66 C67 -178.6(3) 3_766 .
C64 C59 C60 C61 -0.6(5) . .
C64 C59 C68 C67 2.1(5) . .
C64 C65 C66 C67 1.8(5) . .
C65 C63 C64 C59 -179.2(3) 3_766 .
C65 C63 C64 C65 2.6(5) 3_766 .
C65 C66 C67 C68 -0.4(6) . .
C66 C67 C68 C59 -1.6(6) . .
C68 C59 C60 C61 178.0(3) . .
C68 C59 C64 C63 -179.0(3) . .
C68 C59 C64 C65 -0.7(5) . .
C81 N11 C81A C82A 166(100) . .
C81A N11 C81 C82 122(100) . .
